data_4123914
loop_
_publ_author_name
'Liu, Dahuan'
'Liu, Tian-Fu'
'Chen, Ying-Pin'
'Zou, Lanfang'
'Feng, Dawei'
'Wang, Kecheng'
'Zhang, Qiang'
'Yuan, Shuai'
'Zhong, Chongli'
'Zhou, Hong-Cai'

_publ_section_title
;
 A Reversible Crystallinity-Preserving Phase Transition in Metal-Organic
 Frameworks: Discovery, Mechanistic Studies, and Potential Applications.
;
_journal_issue 24
_journal_name_full 'Journal of the American Chemical Society'
_journal_page_first 7740
_journal_page_last 7746
_journal_paper_doi 10.1021/jacs.5b02999
_journal_volume 137
_journal_year 2015
_chemical_formula_moiety '(Cd4 Cl5) (C48 H24 N20 Cd O)2 (Cd O3)2 (Cd)0.5'
_chemical_formula_sum 'C96 H48 Cd8.5 Cl5 N40 O8'
_chemical_formula_weight 3022.39
_chemical_name_systematic
; 
 ? 
;
_space_group_IT_number 127
_symmetry_cell_setting tetragonal
_symmetry_space_group_name_Hall '-P 4 2ab'
_symmetry_space_group_name_H-M 'P 4/m b m'
_atom_sites_solution_hydrogens geom
_atom_sites_solution_primary direct
_atom_sites_solution_secondary difmap
_audit_creation_method SHELXL-97
_cell_angle_alpha 90.00
_cell_angle_beta 90.00
_cell_angle_gamma 90.00
_cell_formula_units_Z 2
_cell_length_a 27.849(2)
_cell_length_b 27.849(2)
_cell_length_c 20.452(3)
_cell_measurement_reflns_used 9947
_cell_measurement_temperature 110(2)
_cell_measurement_theta_max 24.6456
_cell_measurement_theta_min 2.2441
_cell_volume 15862(3)
_computing_cell_refinement 'SAINT+ ver. (Bruker, 2001)'
_computing_data_collection 'APEX2  (Bruker, 2008)'
_computing_data_reduction 'SAINT+ ver. (Bruker, 2001)'
_computing_molecular_graphics 'SHELXTL (Sheldrick, 2008)'
_computing_publication_material 'SHELXTL (Sheldrick, 2008)'
_computing_structure_refinement 'SHELXL-97 (Sheldrick, 2008)'
_computing_structure_solution 'SHELXS-97 (Sheldrick, 2008)'
_diffrn_ambient_temperature 110(2)
_diffrn_measured_fraction_theta_full 1.000
_diffrn_measured_fraction_theta_max 1.000
_diffrn_measurement_device_type 'Bruker SMART APEX II CCD area detector'
_diffrn_measurement_method 'phi and omega scans'
_diffrn_radiation_monochromator graphite
_diffrn_radiation_source 'fine-focus sealed tube'
_diffrn_radiation_type MoK\a
_diffrn_radiation_wavelength 0.71073
_diffrn_reflns_av_R_equivalents 0.1263
_diffrn_reflns_av_sigmaI/netI 0.0805
_diffrn_reflns_limit_h_max 34
_diffrn_reflns_limit_h_min -34
_diffrn_reflns_limit_k_max 34
_diffrn_reflns_limit_k_min -34
_diffrn_reflns_limit_l_max 25
_diffrn_reflns_limit_l_min -25
_diffrn_reflns_number 164573
_diffrn_reflns_theta_full 25.99
_diffrn_reflns_theta_max 25.99
_diffrn_reflns_theta_min 1.64
_exptl_absorpt_coefficient_mu 0.625
_exptl_absorpt_correction_T_max 0.9401
_exptl_absorpt_correction_T_min 0.9401
_exptl_absorpt_correction_type multi-scan
_exptl_absorpt_process_details 'SADABS (Sheldrick, 2008)'
_exptl_crystal_colour Purple
_exptl_crystal_density_diffrn 0.633
_exptl_crystal_density_meas ?
_exptl_crystal_density_method 'not measured'
_exptl_crystal_description Blocky
_exptl_crystal_F_000 2922
_exptl_crystal_size_max 0.10
_exptl_crystal_size_mid 0.10
_exptl_crystal_size_min 0.10
_platon_squeeze_details
;
;
_refine_diff_density_max 1.261
_refine_diff_density_min -0.806
_refine_diff_density_rms 0.095
_refine_ls_extinction_method none
_refine_ls_goodness_of_fit_ref 1.003
_refine_ls_hydrogen_treatment constr
_refine_ls_matrix_type full
_refine_ls_number_parameters 144
_refine_ls_number_reflns 8278
_refine_ls_number_restraints 12
_refine_ls_restrained_S_all 1.003
_refine_ls_R_factor_all 0.1753
_refine_ls_R_factor_gt 0.0910
_refine_ls_shift/su_max 0.001
_refine_ls_shift/su_mean 0.000
_refine_ls_structure_factor_coef Fsqd
_refine_ls_weighting_details 'calc w=1/[\s^2^(Fo^2^)+(0.0600P)^2^+59.0000P] where P=(Fo^2^+2Fc^2^)/3'
_refine_ls_weighting_scheme calc
_refine_ls_wR_factor_gt 0.2151
_refine_ls_wR_factor_ref 0.2361
_reflns_number_gt 3633
_reflns_number_total 8278
_reflns_threshold_expression >2sigma(I)
_cod_data_source_file ja5b02999_si_003.cif
_cod_data_source_block aaa_110k_p4mbm_sq
_cod_depositor_comments
;
The following automatic conversions were performed:

'_symmetry_cell_setting' value 'Tetragonal' changed to 'tetragonal'
according to
/usr/data/users/saulius/crontab/automatic-downloads/current/ACS/lib/dictionaries/cif_core.dic
dictionary named 'cif_core.dic' version 2.4.2 from 2011-04-26.

'_exptl_crystal_density_meas' value 'not measured' was changed to '?'
- the value is perceived as not measured.

Automatic conversion script
Id: cif_fix_values 3271 2015-04-21 07:52:19Z andrius 
;
_cod_original_sg_symbol_H-M P4/mbm
_cod_original_formula_sum 'C96 H48 Cd8.50 Cl5 N40 O8'
_cod_database_code 4123914

loop_
_symmetry_equiv_pos_as_xyz
'x, y, z'
'-y, x, z'
'-x, -y, z'
'y, -x, z'
'x+1/2, -y+1/2, -z'
'-x+1/2, y+1/2, -z'
'y+1/2, x+1/2, -z'
'-y+1/2, -x+1/2, -z'
'-x, -y, -z'
'y, -x, -z'
'x, y, -z'
'-y, x, -z'
'-x-1/2, y-1/2, z'
'x-1/2, -y-1/2, z'
'-y-1/2, -x-1/2, z'
'y-1/2, x-1/2, z'

loop_
_atom_site_label
_atom_site_type_symbol
_atom_site_fract_x
_atom_site_fract_y
_atom_site_fract_z
_atom_site_U_iso_or_equiv
_atom_site_adp_type
_atom_site_occupancy
_atom_site_symmetry_multiplicity
_atom_site_calc_flag
_atom_site_refinement_flags
_atom_site_disorder_group
Cd1 Cd 0.90348(3) 0.02540(3) 0.0000 0.0819(3) Uani 1 2 d S .
Cd2 Cd 0.67969(6) -0.17969(6) -0.5000 0.1101(8) Uani 0.887(2) 4 d SP 1
O2 O 0.6188(4) -0.1188(4) -0.5000 0.114(5) Uani 0.887(2) 4 d SP 1
Cd2' Cd 0.7215(5) -0.2215(5) -0.5000 0.1101(8) Uani 0.113(2) 4 d SP 2
O2' O 0.785(3) -0.285(3) -0.5000 0.114(5) Uani 0.113(2) 4 d SP 2
Cl1 Cl 1.0000 0.0000 0.0000 0.0496(11) Uani 1 8 d S .
Cl3 Cl 0.81781(16) 0.0488(2) 0.0000 0.1581(18) Uani 1 2 d S .
N1 N 0.7505(4) -0.1456(4) -0.5000 0.115(4) Uani 1 2 d S .
N2 N 0.6952(4) -0.1952(4) -0.3965(4) 0.171(7) Uani 1 2 d S .
N3 N 0.8658(2) -0.0323(2) -0.1313(2) 0.0881(10) Uani 1 1 d D .
N4 N 0.8956(2) -0.0325(2) -0.0792(2) 0.0881(10) Uani 1 1 d D .
N5 N 0.9210(2) -0.0748(2) -0.0800(2) 0.0881(10) Uani 1 1 d D .
N6 N 0.9063(2) -0.1002(2) -0.1307(2) 0.0881(10) Uani 1 1 d D .
C1 C 0.8743(2) -0.07336(18) -0.1589(2) 0.0881(10) Uani 1 1 d D .
C2 C 0.8483(3) -0.0892(2) -0.2198(3) 0.185(3) Uani 1 1 d GD .
C3 C 0.8106(3) -0.0620(2) -0.2446(3) 0.185(3) Uani 1 1 d G .
H3A H 0.8022 -0.0324 -0.2243 0.222 Uiso 1 1 calc R .
C4 C 0.7853(2) -0.0779(3) -0.2990(3) 0.185(3) Uani 1 1 d G .
H4A H 0.7596 -0.0593 -0.3159 0.222 Uiso 1 1 calc R .
C5 C 0.7976(3) -0.1211(3) -0.3286(3) 0.185(3) Uani 1 1 d GD .
C6 C 0.8353(3) -0.1484(2) -0.3038(3) 0.185(3) Uani 1 1 d G .
H6A H 0.8437 -0.1779 -0.3240 0.222 Uiso 1 1 calc R .
C7 C 0.8606(3) -0.1324(2) -0.2494(3) 0.185(3) Uani 1 1 d G .
H7A H 0.8863 -0.1511 -0.2324 0.222 Uiso 1 1 calc R .
C8 C 0.7654(3) -0.1415(3) -0.3810(2) 0.130(4) Uani 1 1 d D .
C9 C 0.7766(3) -0.1288(4) -0.4459(3) 0.138(5) Uani 1 1 d D .
C10 C 0.8151(4) -0.1036(4) -0.46701(5) 0.178(6) Uani 1 1 d D .
H10A H 0.8382 -0.0884 -0.4399 0.214 Uiso 1 1 calc R .
C11 C 0.7307(4) -0.1741(4) -0.3574(3) 0.130(4) Uani 1 1 d D .
C12 C 0.7221(4) -0.1851(4) -0.2940(3) 0.151(5) Uani 1 1 d D .
H12A H 0.7373 -0.1714 -0.2568 0.181 Uiso 1 1 calc R .
Cd1S Cd 0.81509(8) 0.04609(9) -0.12471(10) 0.0791(7) Uani 0.25 1 d PD .
O11S O 0.7744(8) 0.1204(8) -0.1247(11) 0.108(4) Uani 0.25 1 d PD .
O12S O 0.8178(8) 0.0455(9) -0.2344(10) 0.108(4) Uani 0.25 1 d PD .
O13S O 0.7435(8) 0.0037(9) -0.1224(10) 0.108(4) Uani 0.25 1 d PD .
Cd2S Cd 1.0000 0.0000 -0.5000 0.260(4) Uani 0.50 8 d SP .

loop_
_atom_site_aniso_label
_atom_site_aniso_U_11
_atom_site_aniso_U_22
_atom_site_aniso_U_33
_atom_site_aniso_U_23
_atom_site_aniso_U_13
_atom_site_aniso_U_12
Cd1 0.0781(6) 0.1028(7) 0.0649(5) 0.000 0.000 0.0021(5)
Cd2 0.1496(13) 0.1496(13) 0.0311(5) 0.000 0.000 -0.0886(14)
O2 0.135(7) 0.135(7) 0.071(8) 0.000 0.000 -0.015(10)
Cd2' 0.1496(13) 0.1496(13) 0.0311(5) 0.000 0.000 -0.0886(14)
O2' 0.135(7) 0.135(7) 0.071(8) 0.000 0.000 -0.015(10)
Cl1 0.0627(17) 0.0627(17) 0.0233(17) 0.000 0.000 0.000
Cl3 0.125(3) 0.248(6) 0.101(3) 0.000 0.000 0.022(3)
N1 0.152(9) 0.160(9) 0.034(4) 0.000 0.000 -0.139(8)
N2 0.229(11) 0.229(11) 0.055(6) 0.040(7) -0.040(7) -0.172(12)
N3 0.110(3) 0.116(3) 0.0383(13) -0.0040(16) -0.0136(15) -0.041(2)
N4 0.110(3) 0.116(3) 0.0383(13) -0.0040(16) -0.0136(15) -0.041(2)
N5 0.110(3) 0.116(3) 0.0383(13) -0.0040(16) -0.0136(15) -0.041(2)
N6 0.110(3) 0.116(3) 0.0383(13) -0.0040(16) -0.0136(15) -0.041(2)
C1 0.110(3) 0.116(3) 0.0383(13) -0.0040(16) -0.0136(15) -0.041(2)
C2 0.218(6) 0.236(7) 0.102(3) -0.062(4) -0.074(4) -0.035(5)
C3 0.218(6) 0.236(7) 0.102(3) -0.062(4) -0.074(4) -0.035(5)
C4 0.218(6) 0.236(7) 0.102(3) -0.062(4) -0.074(4) -0.035(5)
C5 0.218(6) 0.236(7) 0.102(3) -0.062(4) -0.074(4) -0.035(5)
C6 0.218(6) 0.236(7) 0.102(3) -0.062(4) -0.074(4) -0.035(5)
C7 0.218(6) 0.236(7) 0.102(3) -0.062(4) -0.074(4) -0.035(5)
C8 0.182(10) 0.173(10) 0.035(4) -0.033(5) -0.015(5) -0.085(8)
C9 0.189(10) 0.186(10) 0.040(4) -0.001(5) -0.004(5) -0.142(9)
C10 0.212(12) 0.266(14) 0.057(5) 0.019(7) 0.011(6) -0.184(11)
C11 0.167(9) 0.186(10) 0.037(4) 0.012(5) -0.032(5) -0.130(8)
C12 0.247(12) 0.169(9) 0.037(4) 0.002(5) -0.013(6) -0.082(9)
Cd1S 0.0836(16) 0.1030(18) 0.0506(11) 0.0009(12) -0.0131(11) 0.0062(13)
O11S 0.112(11) 0.127(11) 0.086(8) 0.021(8) 0.002(8) -0.013(9)
O12S 0.112(11) 0.127(11) 0.086(8) 0.021(8) 0.002(8) -0.013(9)
O13S 0.112(11) 0.127(11) 0.086(8) 0.021(8) 0.002(8) -0.013(9)
Cd2S 0.311(7) 0.311(7) 0.156(6) 0.000 0.000 0.000

loop_
_atom_type_symbol
_atom_type_description
_atom_type_scat_dispersion_real
_atom_type_scat_dispersion_imag
_atom_type_scat_source
C C 0.0033 0.0016 'International Tables Vol C Tables 4.2.6.8 and 6.1.1.4'
H H 0.0000 0.0000 'International Tables Vol C Tables 4.2.6.8 and 6.1.1.4'
N N 0.0061 0.0033 'International Tables Vol C Tables 4.2.6.8 and 6.1.1.4'
O O 0.0106 0.0060 'International Tables Vol C Tables 4.2.6.8 and 6.1.1.4'
Cl Cl 0.1484 0.1585 'International Tables Vol C Tables 4.2.6.8 and 6.1.1.4'
Cd Cd -0.8075 1.2024 'International Tables Vol C Tables 4.2.6.8 and 6.1.1.4'

loop_
_geom_angle_atom_site_label_1
_geom_angle_atom_site_label_2
_geom_angle_atom_site_label_3
_geom_angle
_geom_angle_site_symmetry_1
_geom_angle_site_symmetry_3
N4 Cd1 N4 89.8(3) 11 .
N4 Cd1 N5 88.79(17) 11 10_665
N4 Cd1 N5 169.87(15) . 10_665
N4 Cd1 N5 169.87(15) 11 4_665
N4 Cd1 N5 88.79(17) . 4_665
N5 Cd1 N5 90.9(3) 10_665 4_665
N4 Cd1 Cl3 95.33(18) 11 .
N4 Cd1 Cl3 95.33(18) . .
N5 Cd1 Cl3 94.79(18) 10_665 .
N5 Cd1 Cl3 94.79(18) 4_665 .
N4 Cd1 Cl1 85.05(16) 11 .
N4 Cd1 Cl1 85.05(16) . .
N5 Cd1 Cl1 84.84(15) 10_665 .
N5 Cd1 Cl1 84.84(15) 4_665 .
Cl3 Cd1 Cl1 179.47(14) . .
N1 Cd2 N1 141.4(7) . 15_665
N1 Cd2 N2 84.75(17) . 11_554
N1 Cd2 N2 84.75(17) 15_665 11_554
N1 Cd2 N2 84.75(17) . .
N1 Cd2 N2 84.75(17) 15_665 .
N2 Cd2 N2 147.9(9) 11_554 .
N1 Cd2 O2 109.3(3) . .
N1 Cd2 O2 109.3(3) 15_665 .
N2 Cd2 O2 106.0(5) 11_554 .
N2 Cd2 O2 106.0(5) . .
N1 Cd2' N1 131.9(11) . 15_665
N1 Cd2' O2' 114.0(6) . .
N1 Cd2' O2' 114.0(6) 15_665 .
N1 Cd2' N2 79.7(4) . 11_554
N1 Cd2' N2 79.7(4) 15_665 11_554
O2' Cd2' N2 116.1(6) . 11_554
N1 Cd2' N2 79.7(4) . .
N1 Cd2' N2 79.7(4) 15_665 .
O2' Cd2' N2 116.1(6) . .
N2 Cd2' N2 127.9(11) 11_554 .
Cd1 Cl1 Cd1 90.0 . 10_665
Cd1 Cl1 Cd1 90.0 . 2_645
Cd1 Cl1 Cd1 180.00(4) 10_665 2_645
Cd1 Cl1 Cd1 180.0 . 9_755
Cd1 Cl1 Cd1 90.0 10_665 9_755
Cd1 Cl1 Cd1 90.0 2_645 9_755
Cd1 Cl3 Cd1S 91.19(11) . .
Cd1 Cl3 Cd1S 91.19(11) . 11
Cd1S Cl3 Cd1S 175.2(3) . 11
C9 N1 C9 104.0(7) 11_554 .
C9 N1 Cd2 127.7(4) 11_554 .
C9 N1 Cd2 127.7(4) . .
C9 N1 Cd2' 119.8(6) 11_554 .
C9 N1 Cd2' 119.8(6) . .
Cd2 N1 Cd2' 43.4(5) . .
C11 N2 C11 105.5(8) 15_665 .
C11 N2 Cd2 127.2(4) 15_665 .
C11 N2 Cd2 127.2(4) . .
C11 N2 Cd2' 115.0(8) 15_665 .
C11 N2 Cd2' 115.0(8) . .
Cd2 N2 Cd2' 42.1(5) . .
C1 N3 N4 103.1(5) . .
C1 N3 Cd1S 149.5(4) . .
N4 N3 Cd1S 107.2(4) . .
N3 N4 N5 108.1(5) . .
N3 N4 Cd1 127.8(5) . .
N5 N4 Cd1 124.1(4) . .
N6 N5 N4 108.0(6) . .
N6 N5 Cd1 128.3(5) . 2_645
N4 N5 Cd1 123.6(4) . 2_645
C1 N6 N5 104.6(5) . .
N3 C1 N6 116.1(4) . .
N3 C1 C2 121.9(2) . .
N6 C1 C2 121.9(2) . .
C3 C2 C7 120.0 . .
C3 C2 C1 120.3(3) . .
C7 C2 C1 119.6(3) . .
C4 C3 C2 120.0 . .
C4 C3 H3A 120.0 . .
C2 C3 H3A 120.0 . .
C5 C4 C3 120.0 . .
C5 C4 H4A 120.0 . .
C3 C4 H4A 120.0 . .
C4 C5 C6 120.0 . .
C4 C5 C8 119.3(7) . .
C6 C5 C8 120.1(7) . .
C7 C6 C5 120.0 . .
C7 C6 H6A 120.0 . .
C5 C6 H6A 120.0 . .
C6 C7 C2 120.0 . .
C6 C7 H7A 120.0 . .
C2 C7 H7A 120.0 . .
C11 C8 C9 129.3(4) . .
C11 C8 C5 114.0(5) . .
C9 C8 C5 116.4(5) . .
C10 C9 C8 127.2(6) . .
C10 C9 N1 109.4(5) . .
C8 C9 N1 123.0(5) . .
C10 C10 C9 108.6(3) 11_554 .
C10 C10 H10A 125.7 11_554 .
C9 C10 H10A 125.7 . .
C12 C11 C8 126.4(7) . .
C12 C11 N2 109.0(7) . .
C8 C11 N2 124.0(5) . .
C11 C12 C12 106.6(5) . 15_665
C11 C12 H12A 126.7 . .
C12 C12 H12A 126.7 15_665 .
O12S Cd1S O11S 91.3(8) . .
O12S Cd1S O13S 92.6(8) . .
O11S Cd1S O13S 91.9(8) . .
O12S Cd1S Cl3 176.2(6) . .
O11S Cd1S Cl3 89.3(5) . .
O13S Cd1S Cl3 91.1(5) . .
O12S Cd1S N3 85.7(6) . .
O11S Cd1S N3 174.9(6) . .
O13S Cd1S N3 92.3(6) . .
Cl3 Cd1S N3 93.45(17) . .

loop_
_geom_bond_atom_site_label_1
_geom_bond_atom_site_label_2
_geom_bond_distance
_geom_bond_site_symmetry_2
Cd1 N4 2.295(6) 11
Cd1 N4 2.295(6) .
Cd1 N5 2.295(6) 10_665
Cd1 N5 2.295(6) 4_665
Cd1 Cl3 2.473(4) .
Cd1 Cl1 2.7795(9) .
Cd2 N1 2.188(8) .
Cd2 N1 2.188(8) 15_665
Cd2 N2 2.204(9) 11_554
Cd2 N2 2.204(9) .
Cd2 O2 2.399(15) .
Cd2' N1 2.261(11) .
Cd2' N1 2.261(11) 15_665
Cd2' O2' 2.49(12) .
Cd2' N2 2.358(15) 11_554
Cd2' N2 2.358(15) .
Cl1 Cd1 2.7795(9) 10_665
Cl1 Cd1 2.7795(9) 2_645
Cl1 Cd1 2.7795(9) 9_755
Cl3 Cd1S 2.553(2) .
Cl3 Cd1S 2.553(2) 11
N1 C9 1.403(8) 11_554
N1 C9 1.403(8) .
N2 C11 1.401(9) 15_665
N2 C11 1.401(9) .
N3 C1 1.298(5) .
N3 N4 1.351(7) .
N3 Cd1S 2.602(7) .
N4 N5 1.3741(10) .
N5 N6 1.321(7) .
N5 Cd1 2.296(6) 2_645
N6 C1 1.298(5) .
C1 C2 1.5078(10) .
C2 C3 1.3900 .
C2 C7 1.3900 .
C3 C4 1.3900 .
C3 H3A 0.9500 .
C4 C5 1.3900 .
C4 H4A 0.9500 .
C5 C6 1.3900 .
C5 C8 1.5085(10) .
C6 C7 1.3900 .
C6 H6A 0.9500 .
C7 H7A 0.9500 .
C8 C11 1.410(5) .
C8 C9 1.410(5) .
C9 C10 1.352(2) .
C10 C10 1.349(2) 11_554
C10 H10A 0.9500 .
C11 C12 1.354(2) .
C12 C12 1.457(17) 15_665
C12 H12A 0.9500 .
Cd1S O12S 2.25(2) .
Cd1S O11S 2.36(2) .
Cd1S O13S 2.32(2) .

loop_
_geom_torsion_atom_site_label_1
_geom_torsion_atom_site_label_2
_geom_torsion_atom_site_label_3
_geom_torsion_atom_site_label_4
_geom_torsion
_geom_torsion_site_symmetry_1
_geom_torsion_site_symmetry_4
N4 Cd1 Cl1 Cd1 -134.90(15) 11 10_665
N4 Cd1 Cl1 Cd1 134.90(15) . 10_665
N5 Cd1 Cl1 Cd1 -45.67(15) 10_665 10_665
N5 Cd1 Cl1 Cd1 45.67(15) 4_665 10_665
Cl3 Cd1 Cl1 Cd1 0.0 . 10_665
N4 Cd1 Cl1 Cd1 45.10(15) 11 2_645
N4 Cd1 Cl1 Cd1 -45.10(15) . 2_645
N5 Cd1 Cl1 Cd1 134.33(15) 10_665 2_645
N5 Cd1 Cl1 Cd1 -134.33(15) 4_665 2_645
Cl3 Cd1 Cl1 Cd1 180.0 . 2_645
N4 Cd1 Cl1 Cd1 -134.90(15) 11 9_755
N4 Cd1 Cl1 Cd1 134.90(15) . 9_755
N5 Cd1 Cl1 Cd1 -45.67(15) 10_665 9_755
N5 Cd1 Cl1 Cd1 45.67(15) 4_665 9_755
Cl3 Cd1 Cl1 Cd1 0.0 . 9_755
N4 Cd1 Cl3 Cd1S -133.1(2) 11 .
N4 Cd1 Cl3 Cd1S -42.8(2) . .
N5 Cd1 Cl3 Cd1S 137.7(2) 10_665 .
N5 Cd1 Cl3 Cd1S 46.4(2) 4_665 .
Cl1 Cd1 Cl3 Cd1S 92.08(14) . .
N4 Cd1 Cl3 Cd1S 42.8(2) 11 11
N4 Cd1 Cl3 Cd1S 133.1(2) . 11
N5 Cd1 Cl3 Cd1S -46.4(2) 10_665 11
N5 Cd1 Cl3 Cd1S -137.7(2) 4_665 11
Cl1 Cd1 Cl3 Cd1S -92.07(14) . 11
N1 Cd2 N1 C9 95.5(11) 15_665 11_554
N2 Cd2 N1 C9 20.7(12) 11_554 11_554
N2 Cd2 N1 C9 170.4(12) . 11_554
O2 Cd2 N1 C9 -84.5(11) . 11_554
N1 Cd2 N1 C9 -95.5(11) 15_665 .
N2 Cd2 N1 C9 -170.4(12) 11_554 .
N2 Cd2 N1 C9 -20.7(12) . .
O2 Cd2 N1 C9 84.5(11) . .
N1 Cd2 N1 Cd2' 0.0 15_665 .
N2 Cd2 N1 Cd2' -74.8(4) 11_554 .
N2 Cd2 N1 Cd2' 74.8(4) . .
O2 Cd2 N1 Cd2' 180.0 . .
N1 Cd2' N1 C9 -114.8(9) 15_665 11_554
O2' Cd2' N1 C9 65.2(9) . 11_554
N2 Cd2' N1 C9 -48.9(11) 11_554 11_554
N2 Cd2' N1 C9 179.3(10) . 11_554
N1 Cd2' N1 C9 114.8(9) 15_665 .
O2' Cd2' N1 C9 -65.2(9) . .
N2 Cd2' N1 C9 -179.3(10) 11_554 .
N2 Cd2' N1 C9 48.9(11) . .
N1 Cd2' N1 Cd2 0.0 15_665 .
O2' Cd2' N1 Cd2 180.0 . .
N2 Cd2' N1 Cd2 65.9(5) 11_554 .
N2 Cd2' N1 Cd2 -65.9(5) . .
N1 Cd2 N2 C11 -158.6(15) . 15_665
N1 Cd2 N2 C11 -15.8(14) 15_665 15_665
N2 Cd2 N2 C11 -87.2(14) 11_554 15_665
O2 Cd2 N2 C11 92.8(14) . 15_665
N1 Cd2 N2 C11 15.8(14) . .
N1 Cd2 N2 C11 158.6(15) 15_665 .
N2 Cd2 N2 C11 87.2(14) 11_554 .
O2 Cd2 N2 C11 -92.8(14) . .
N1 Cd2 N2 Cd2' -71.4(3) . .
N1 Cd2 N2 Cd2' 71.4(3) 15_665 .
N2 Cd2 N2 Cd2' 0.000(2) 11_554 .
O2 Cd2 N2 Cd2' 180.000(3) . .
N1 Cd2' N2 C11 -173.2(10) . 15_665
N1 Cd2' N2 C11 50.4(11) 15_665 15_665
O2' Cd2' N2 C11 -61.4(9) . 15_665
N2 Cd2' N2 C11 118.6(9) 11_554 15_665
N1 Cd2' N2 C11 -50.4(11) . .
N1 Cd2' N2 C11 173.2(10) 15_665 .
O2' Cd2' N2 C11 61.4(9) . .
N2 Cd2' N2 C11 -118.6(9) 11_554 .
N1 Cd2' N2 Cd2 68.2(5) . .
N1 Cd2' N2 Cd2 -68.2(5) 15_665 .
O2' Cd2' N2 Cd2 180.000(3) . .
N2 Cd2' N2 Cd2 0.000(2) 11_554 .
C1 N3 N4 N5 0.7(7) . .
Cd1S N3 N4 N5 177.0(4) . .
C1 N3 N4 Cd1 -178.1(5) . .
Cd1S N3 N4 Cd1 -1.7(6) . .
N4 Cd1 N4 N3 129.5(5) 11 .
N5 Cd1 N4 N3 -148.7(13) 10_665 .
N5 Cd1 N4 N3 -60.6(5) 4_665 .
Cl3 Cd1 N4 N3 34.1(6) . .
Cl1 Cd1 N4 N3 -145.5(5) . .
N4 Cd1 N4 N5 -49.1(6) 11 .
N5 Cd1 N4 N5 32.8(18) 10_665 .
N5 Cd1 N4 N5 120.9(6) 4_665 .
Cl3 Cd1 N4 N5 -144.4(5) . .
Cl1 Cd1 N4 N5 36.0(5) . .
N3 N4 N5 N6 -1.1(7) . .
Cd1 N4 N5 N6 177.7(4) . .
N3 N4 N5 Cd1 -176.8(4) . 2_645
Cd1 N4 N5 Cd1 2.0(8) . 2_645
N4 N5 N6 C1 1.0(8) . .
Cd1 N5 N6 C1 176.5(5) 2_645 .
N4 N3 C1 N6 0.0(9) . .
Cd1S N3 C1 N6 -173.1(6) . .
N4 N3 C1 C2 179.4(7) . .
Cd1S N3 C1 C2 6.3(15) . .
N5 N6 C1 N3 -0.7(9) . .
N5 N6 C1 C2 179.9(7) . .
N3 C1 C2 C3 -6.4(10) . .
N6 C1 C2 C3 173.0(6) . .
N3 C1 C2 C7 176.6(6) . .
N6 C1 C2 C7 -4.0(10) . .
C7 C2 C3 C4 0.0 . .
C1 C2 C3 C4 -177.0(8) . .
C2 C3 C4 C5 0.0 . .
C3 C4 C5 C6 0.0 . .
C3 C4 C5 C8 170.9(7) . .
C4 C5 C6 C7 0.0 . .
C8 C5 C6 C7 -170.9(7) . .
C5 C6 C7 C2 0.0 . .
C3 C2 C7 C6 0.0 . .
C1 C2 C7 C6 177.0(8) . .
C4 C5 C8 C11 -92.9(11) . .
C6 C5 C8 C11 78.0(11) . .
C4 C5 C8 C9 92.3(11) . .
C6 C5 C8 C9 -96.8(11) . .
C11 C8 C9 C10 -168.2(14) . .
C5 C8 C9 C10 6(2) . .
C11 C8 C9 N1 5(2) . .
C5 C8 C9 N1 178.8(11) . .
C9 N1 C9 C10 0.4(18) 11_554 .
Cd2 N1 C9 C10 -170.5(10) . .
Cd2' N1 C9 C10 137.5(11) . .
C9 N1 C9 C8 -173.8(7) 11_554 .
Cd2 N1 C9 C8 15.3(19) . .
Cd2' N1 C9 C8 -36.7(17) . .
C8 C9 C10 C10 173.6(11) . 11_554
N1 C9 C10 C10 -0.3(12) . 11_554
C9 C8 C11 C12 179.2(13) . .
C5 C8 C11 C12 5.2(19) . .
C9 C8 C11 N2 -10(2) . .
C5 C8 C11 N2 175.8(13) . .
C11 N2 C11 C12 -18(2) 15_665 .
Cd2 N2 C11 C12 166.7(11) . .
Cd2' N2 C11 C12 -145.6(10) . .
C11 N2 C11 C8 170.1(8) 15_665 .
Cd2 N2 C11 C8 -5(2) . .
Cd2' N2 C11 C8 42.3(18) . .
C8 C11 C12 C12 -177.0(11) . 15_665
N2 C11 C12 C12 11.2(13) . 15_665
Cd1 Cl3 Cd1S O12S -35(10) . .
Cd1S Cl3 Cd1S O12S -154(10) 11 .
Cd1 Cl3 Cd1S O11S -134.0(6) . .
Cd1S Cl3 Cd1S O11S 106(3) 11 .
Cd1 Cl3 Cd1S O13S 134.1(6) . .
Cd1S Cl3 Cd1S O13S 14(3) 11 .
Cd1 Cl3 Cd1S N3 41.7(2) . .
Cd1S Cl3 Cd1S N3 -78(3) 11 .
C1 N3 Cd1S O12S -41.0(12) . .
N4 N3 Cd1S O12S 146.0(7) . .
C1 N3 Cd1S O11S -95(7) . .
N4 N3 Cd1S O11S 92(7) . .
C1 N3 Cd1S O13S 51.4(11) . .
N4 N3 Cd1S O13S -121.6(6) . .
C1 N3 Cd1S Cl3 142.7(10) . .
N4 N3 Cd1S Cl3 -30.3(4) . .

loop_
_platon_squeeze_void_nr
_platon_squeeze_void_average_x
_platon_squeeze_void_average_y
_platon_squeeze_void_average_z
_platon_squeeze_void_volume
_platon_squeeze_void_count_electrons
_platon_squeeze_void_content
1 -0.008 -0.001 0.398 10912 3054 ' '
